data_8107613
loop_
_publ_author_name
'Wang, Bing'
'Hu, Yi-Fei'
'Wu, Di'

_publ_section_title
;
 Crystal structure of
 1,3-diisopropyl-4,5-dimethylimidazol-2-ylidene-N,N&#x2032;-bis(1,3-bis(2,6-diisopropylphenyl)-1,3-dihydro-2H-1,3,2-diazaborol-2-yl)-l
 2-germenediamine, C63H94B2GeN8
;
_journal_issue 5
_journal_name_full 'Zeitschrift f\"ur Kristallographie - New Crystal Structures'
_journal_page_first 965
_journal_page_last 968
_journal_paper_doi 10.1515/ncrs-2023-0300
_journal_volume 238
_journal_year 2023
_chemical_absolute_configuration ad
_chemical_formula_moiety 'C63 H94 B2 Ge N8'
_chemical_formula_sum 'C63 H94 B2 Ge N8'
_chemical_formula_weight 1057.67
_space_group_crystal_system orthorhombic
_space_group_IT_number 19
_space_group_name_Hall 'P 2ac 2ab'
_space_group_name_H-M_alt 'P 21 21 21'
_atom_sites_solution_hydrogens geom
_cell_angle_alpha 90
_cell_angle_beta 90
_cell_angle_gamma 90
_cell_formula_units_Z 4
_cell_length_a 17.1750(7)
_cell_length_b 19.1188(7)
_cell_length_c 19.4359(8)
_cell_measurement_reflns_used 9985
_cell_measurement_temperature 170.00
_cell_measurement_theta_max 45.49
_cell_measurement_theta_min 2.82
_cell_volume 6382.1(4)
_computing_cell_refinement 'SAINT V8.40B (Bruker Nano, Inc., 2019)'
_computing_data_collection 'Bruker Instrument Service vV6.2.14'
_computing_data_reduction 'SAINT V8.40B (Bruker Nano, Inc., 2019)'
_computing_molecular_graphics 'Olex2 1.5 (Dolomanov et al., 2009)'
_computing_publication_material 'Olex2 1.5 (Dolomanov et al., 2009)'
_computing_structure_refinement 'SHELXL 2018/3 (Sheldrick, 2015)'
_computing_structure_solution 'SHELXT 2018/2 (Sheldrick, 2018)'
_diffrn_ambient_temperature 170.00
_diffrn_measured_fraction_theta_full 0.999
_diffrn_measured_fraction_theta_max 0.998
_diffrn_measurement_device_type 'zju Bruker D8 VENTURE'
_diffrn_measurement_method '\w and \f scans'
_diffrn_radiation_type GaK\a
_diffrn_radiation_wavelength 1.34138
_diffrn_reflns_av_R_equivalents 0.0602
_diffrn_reflns_av_unetI/netI 0.0634
_diffrn_reflns_Laue_measured_fraction_full 0.999
_diffrn_reflns_Laue_measured_fraction_max 0.998
_diffrn_reflns_limit_h_max 21
_diffrn_reflns_limit_h_min -21
_diffrn_reflns_limit_k_max 23
_diffrn_reflns_limit_k_min -23
_diffrn_reflns_limit_l_max 24
_diffrn_reflns_limit_l_min -15
_diffrn_reflns_number 56045
_diffrn_reflns_point_group_measured_fraction_full 0.998
_diffrn_reflns_point_group_measured_fraction_max 0.997
_diffrn_reflns_theta_full 53.594
_diffrn_reflns_theta_max 57.094
_diffrn_reflns_theta_min 2.821
_diffrn_standards_number 0
_exptl_absorpt_coefficient_mu 0.629
_exptl_absorpt_correction_T_max 0.7512
_exptl_absorpt_correction_T_min 0.6235
_exptl_absorpt_correction_type multi-scan
_exptl_absorpt_process_details
;
SADABS-2016/2 (Bruker,2016/2) was used for absorption correction.
wR2(int) was 0.0955 before and 0.0675 after correction.
The Ratio of minimum to maximum transmission is 0.8300.
The \l/2 correction factor is Not present.
;
_exptl_crystal_colour yellow
_exptl_crystal_colour_primary yellow
_exptl_crystal_density_diffrn 1.101
_exptl_crystal_description block
_exptl_crystal_F_000 2280
_exptl_crystal_size_max 0.2
_exptl_crystal_size_mid 0.13
_exptl_crystal_size_min 0.1
_refine_diff_density_max 0.533
_refine_diff_density_min -0.472
_refine_diff_density_rms 0.054
_refine_ls_abs_structure_details
;
 Flack x determined using 3603 quotients [(I+)-(I-)]/[(I+)+(I-)]
 (Parsons, Flack and Wagner, Acta Cryst. B69 (2013) 249-259).
;
_refine_ls_abs_structure_Flack 0.002(9)
_refine_ls_extinction_coef .
_refine_ls_extinction_method none
_refine_ls_goodness_of_fit_ref 1.051
_refine_ls_hydrogen_treatment constr
_refine_ls_matrix_type full
_refine_ls_number_parameters 699
_refine_ls_number_reflns 13064
_refine_ls_number_restraints 3
_refine_ls_restrained_S_all 1.077
_refine_ls_R_factor_all 0.0824
_refine_ls_R_factor_gt 0.0539
_refine_ls_shift/su_max 0.001
_refine_ls_shift/su_mean 0.000
_refine_ls_structure_factor_coef Fsqd
_refine_ls_weighting_details 'w=1/[\s^2^(Fo^2^)+(0.0905P)^2^] where P=(Fo^2^+2Fc^2^)/3'
_refine_ls_weighting_scheme calc
_refine_ls_wR_factor_gt 0.1356
_refine_ls_wR_factor_ref 0.1483
_reflns_Friedel_coverage 0.824
_reflns_Friedel_fraction_full 0.997
_reflns_Friedel_fraction_max 0.994
_reflns_number_gt 9561
_reflns_number_total 13064
_reflns_threshold_expression 'I > 2\s(I)'
_cod_data_source_file suppl_j_ncrs-2023-0300_suppl_001.cif
_cod_data_source_block 0m
_cod_database_code 8107613
_shelx_space_group_comment
;
The symmetry employed for this shelxl refinement is uniquely defined
by the following loop, which should always be used as a source of
symmetry information in preference to the above space-group names.
They are only intended as comments.
;
_shelx_estimated_absorpt_t_max 0.940
_shelx_estimated_absorpt_t_min 0.885
_olex2_refinement_description
;
1. Fixed Uiso
 At 1.2 times of:
  All C(H) groups, All N(H,H) groups
 At 1.5 times of:
  All C(H,H,H) groups
2. Restrained distances
 Ge1-N1 \\sim Ge1A-N1
 with sigma of 0.02
 Ge1-N4 \\sim Ge1A-N4
 with sigma of 0.02
 Ge1-C53 \\sim Ge1A-C53
 with sigma of 0.02
3. Others
 Sof(H1B)=Sof(H4B)=Sof(Ge1A)=1-FVAR(1)
 Sof(H1A)=Sof(H4A)=Sof(Ge1)=FVAR(1)
4.a Ternary CH refined with riding coordinates:
 C01H(H01H), C9(H9), C12(H12), C21(H21), C24(H24), C35(H35), C38(H38),
 C47(H47), C50(H50), C56(H56)
4.b Aromatic/amide H refined with riding coordinates:
 N1(H1A), N1(H1B), N4(H4A), N4(H4B), C1(H1), C2(H2), C5(H5), C6(H6), C7(H7),
 C17(H17), C18(H18), C19(H19), C27(H27), C28(H28), C31(H31), C32(H32), C33(H33),
  C43(H43), C44(H44), C45(H45)
4.c Idealised Me refined as rotating group:
 C10(H10A,H10B,H10C), C11(H11A,H11B,H11C), C13(H13A,H13B,H13C), C14(H14A,H14B,
 H14C), C22(H22A,H22B,H22C), C23(H23A,H23B,H23C), C25(H25A,H25B,H25C), C26(H26A,
 H26B,H26C), C36(H36A,H36B,H36C), C37(H37A,H37B,H37C), C39(H39A,H39B,H39C),
 C40(H40A,H40B,H40C), C48(H48A,H48B,H48C), C49(H49A,H49B,H49C), C51(H51A,H51B,
 H51C), C52(H52A,H52B,H52C), C57(H57A,H57B,H57C), C58(H58A,H58B,H58C), C59(H59A,
 H59B,H59C), C60(H60A,H60B,H60C), C62(H62A,H62B,H62C), C63(H63A,H63B,H63C)
;
_olex2_submission_special_instructions 'No special instructions were received'

loop_
_space_group_symop_operation_xyz
'x, y, z'
'-x+1/2, -y, z+1/2'
'-x, y+1/2, -z+1/2'
'x+1/2, -y+1/2, -z'

loop_
_atom_site_label
_atom_site_type_symbol
_atom_site_fract_x
_atom_site_fract_y
_atom_site_fract_z
_atom_site_U_iso_or_equiv
_atom_site_adp_type
_atom_site_occupancy
_atom_site_site_symmetry_order
_atom_site_calc_flag
_atom_site_refinement_flags_posn
_atom_site_refinement_flags_adp
_atom_site_refinement_flags_occupancy
_atom_site_disorder_assembly
_atom_site_disorder_group
N1 N 0.4759(2) 0.56895(19) 0.4731(2) 0.0546(10) Uani 1 1 d D . . . .
H1A H 0.525033 0.582016 0.471225 0.066 Uiso 0.8339(16) 1 calc R U P A 1
H1B H 0.442153 0.538463 0.489140 0.066 Uiso 0.1661(16) 1 calc R U P A 2
N2 N 0.43403(17) 0.65824(17) 0.38282(17) 0.0370(8) Uani 1 1 d . . . . .
N3 N 0.34665(18) 0.63739(18) 0.46771(16) 0.0426(8) Uani 1 1 d . . . . .
N4 N 0.5455(2) 0.4879(2) 0.57375(17) 0.0528(9) Uani 1 1 d D . . . .
H4A H 0.573665 0.525362 0.565176 0.063 Uiso 0.8339(16) 1 calc R U P A 1
H4B H 0.496601 0.493109 0.586266 0.063 Uiso 0.1661(16) 1 calc R U P A 2
N5 N 0.5597(2) 0.37613(18) 0.64745(17) 0.0444(9) Uani 1 1 d . . . . .
N6 N 0.6365(2) 0.46993(18) 0.67560(19) 0.0483(9) Uani 1 1 d . . . . .
N7 N 0.5849(2) 0.42495(19) 0.3992(2) 0.0486(9) Uani 1 1 d . . . . .
N8 N 0.4671(2) 0.3886(2) 0.3870(2) 0.0599(10) Uani 1 1 d . . . . .
C1 C 0.3677(2) 0.7010(2) 0.3728(2) 0.0419(10) Uani 1 1 d . . . . .
H1 H 0.360955 0.733436 0.336224 0.050 Uiso 1 1 calc R U . . .
C01H C 0.3830(3) 0.3732(3) 0.4011(3) 0.0740(16) Uani 1 1 d . . . . .
H01H H 0.373097 0.385528 0.450320 0.089 Uiso 1 1 calc R U . . .
C2 C 0.3164(2) 0.6889(3) 0.4224(2) 0.0486(11) Uani 1 1 d . . . . .
H2 H 0.267239 0.711089 0.426874 0.058 Uiso 1 1 calc R U . . .
C3 C 0.5030(2) 0.6636(2) 0.3420(2) 0.0397(10) Uani 1 1 d . . . . .
C4 C 0.5671(2) 0.6997(2) 0.3685(2) 0.0460(10) Uani 1 1 d . . . . .
C5 C 0.6352(2) 0.7016(2) 0.3281(3) 0.0539(12) Uani 1 1 d . . . . .
H5 H 0.679833 0.725175 0.345363 0.065 Uiso 1 1 calc R U . . .
C6 C 0.6391(3) 0.6704(2) 0.2644(3) 0.0530(12) Uani 1 1 d . . . . .
H6 H 0.685491 0.672569 0.237839 0.064 Uiso 1 1 calc R U . . .
C7 C 0.5742(3) 0.6357(2) 0.2398(2) 0.0498(11) Uani 1 1 d . . . . .
H7 H 0.576723 0.613834 0.195946 0.060 Uiso 1 1 calc R U . . .
C8 C 0.5055(2) 0.6319(2) 0.2772(2) 0.0438(10) Uani 1 1 d . . . . .
C9 C 0.5630(3) 0.7369(3) 0.4373(3) 0.0553(12) Uani 1 1 d . . . . .
H9 H 0.526357 0.709831 0.467157 0.066 Uiso 1 1 calc R U . . .
C10 C 0.5296(3) 0.8094(3) 0.4288(3) 0.0716(15) Uani 1 1 d . . . . .
H10A H 0.564954 0.837730 0.400645 0.107 Uiso 1 1 calc R U . . .
H10B H 0.523524 0.831227 0.474119 0.107 Uiso 1 1 calc R U . . .
H10C H 0.478758 0.806436 0.406148 0.107 Uiso 1 1 calc R U . . .
C11 C 0.6411(3) 0.7403(3) 0.4745(3) 0.0767(16) Uani 1 1 d . . . . .
H11A H 0.666188 0.694338 0.472847 0.115 Uiso 1 1 calc R U . . .
H11B H 0.632630 0.753911 0.522508 0.115 Uiso 1 1 calc R U . . .
H11C H 0.674525 0.774950 0.451933 0.115 Uiso 1 1 calc R U . . .
C12 C 0.4365(2) 0.5934(2) 0.2473(2) 0.0494(11) Uani 1 1 d . . . . .
H12 H 0.396285 0.589559 0.284295 0.059 Uiso 1 1 calc R U . . .
C13 C 0.4004(3) 0.6340(3) 0.1878(3) 0.0787(17) Uani 1 1 d . . . . .
H13A H 0.384477 0.680431 0.203788 0.118 Uiso 1 1 calc R U . . .
H13B H 0.354721 0.608656 0.170572 0.118 Uiso 1 1 calc R U . . .
H13C H 0.438647 0.638890 0.150698 0.118 Uiso 1 1 calc R U . . .
C14 C 0.4573(3) 0.5194(3) 0.2246(3) 0.0750(14) Uani 1 1 d . . . . .
H14A H 0.491383 0.521526 0.184271 0.112 Uiso 1 1 calc R U . . .
H14B H 0.409569 0.493960 0.212864 0.112 Uiso 1 1 calc R U . . .
H14C H 0.484174 0.495221 0.262178 0.112 Uiso 1 1 calc R U . . .
C15 C 0.3135(2) 0.6291(3) 0.5353(2) 0.0483(11) Uani 1 1 d . . . . .
C16 C 0.3388(3) 0.6739(3) 0.5877(2) 0.0549(12) Uani 1 1 d . . . . .
C17 C 0.3057(3) 0.6657(3) 0.6536(2) 0.0640(14) Uani 1 1 d . . . . .
H17 H 0.322877 0.694211 0.690649 0.077 Uiso 1 1 calc R U . . .
C18 C 0.2483(3) 0.6161(3) 0.6643(3) 0.0716(16) Uani 1 1 d . . . . .
H18 H 0.225814 0.611399 0.708742 0.086 Uiso 1 1 calc R U . . .
C19 C 0.2234(3) 0.5739(3) 0.6124(3) 0.0661(14) Uani 1 1 d . . . . .
H19 H 0.183238 0.540963 0.620983 0.079 Uiso 1 1 calc R U . . .
C20 C 0.2559(3) 0.5782(3) 0.5464(2) 0.0525(12) Uani 1 1 d . . . . .
C21 C 0.3999(3) 0.7292(3) 0.5767(3) 0.0631(14) Uani 1 1 d . . . . .
H21 H 0.412545 0.730154 0.526493 0.076 Uiso 1 1 calc R U . . .
C22 C 0.3695(4) 0.8012(4) 0.5962(3) 0.0835(18) Uani 1 1 d . . . . .
H22A H 0.324769 0.812959 0.567096 0.125 Uiso 1 1 calc R U . . .
H22B H 0.410724 0.836029 0.589351 0.125 Uiso 1 1 calc R U . . .
H22C H 0.353523 0.801140 0.644549 0.125 Uiso 1 1 calc R U . . .
C23 C 0.4753(3) 0.7128(4) 0.6156(3) 0.0851(19) Uani 1 1 d . . . . .
H23A H 0.466042 0.716339 0.665187 0.128 Uiso 1 1 calc R U . . .
H23B H 0.515743 0.746352 0.602106 0.128 Uiso 1 1 calc R U . . .
H23C H 0.492493 0.665324 0.604236 0.128 Uiso 1 1 calc R U . . .
C24 C 0.2283(3) 0.5302(3) 0.4898(3) 0.0611(13) Uani 1 1 d . . . . .
H24 H 0.270421 0.529495 0.454311 0.073 Uiso 1 1 calc R U . . .
C25 C 0.1566(4) 0.5590(4) 0.4547(4) 0.108(2) Uani 1 1 d . . . . .
H25A H 0.113425 0.560693 0.487705 0.161 Uiso 1 1 calc R U . . .
H25B H 0.142354 0.528626 0.416073 0.161 Uiso 1 1 calc R U . . .
H25C H 0.167367 0.606210 0.437676 0.161 Uiso 1 1 calc R U . . .
C26 C 0.2173(4) 0.4545(3) 0.5134(4) 0.0839(17) Uani 1 1 d . . . . .
H26A H 0.267934 0.434351 0.525527 0.126 Uiso 1 1 calc R U . . .
H26B H 0.193810 0.427139 0.476141 0.126 Uiso 1 1 calc R U . . .
H26C H 0.183004 0.453411 0.553734 0.126 Uiso 1 1 calc R U . . .
C27 C 0.6075(3) 0.3593(3) 0.7041(2) 0.0541(12) Uani 1 1 d . . . . .
H27 H 0.608771 0.315299 0.726773 0.065 Uiso 1 1 calc R U . . .
C28 C 0.6505(3) 0.4145(2) 0.7208(3) 0.0594(13) Uani 1 1 d . . . . .
H28 H 0.685861 0.416124 0.758348 0.071 Uiso 1 1 calc R U . . .
C29 C 0.4965(3) 0.3321(2) 0.6258(2) 0.0533(12) Uani 1 1 d . . . . .
C30 C 0.4216(3) 0.3445(3) 0.6522(3) 0.0574(12) Uani 1 1 d . . . . .
C31 C 0.3609(4) 0.3032(3) 0.6290(3) 0.0770(16) Uani 1 1 d . . . . .
H31 H 0.309570 0.311480 0.645209 0.092 Uiso 1 1 calc R U . . .
C32 C 0.3746(4) 0.2503(4) 0.5827(4) 0.086(2) Uani 1 1 d . . . . .
H32 H 0.332339 0.222589 0.566907 0.103 Uiso 1 1 calc R U . . .
C33 C 0.4476(4) 0.2371(3) 0.5590(3) 0.0850(19) Uani 1 1 d . . . . .
H33 H 0.455591 0.199040 0.528323 0.102 Uiso 1 1 calc R U . . .
C34 C 0.5114(3) 0.2780(3) 0.5787(3) 0.0637(14) Uani 1 1 d . . . . .
C35 C 0.4069(3) 0.4015(3) 0.7052(3) 0.0630(14) Uani 1 1 d . . . . .
H35 H 0.446805 0.438738 0.697039 0.076 Uiso 1 1 calc R U . . .
C36 C 0.4223(4) 0.3720(4) 0.7773(3) 0.0871(19) Uani 1 1 d . . . . .
H36A H 0.380200 0.339966 0.790039 0.131 Uiso 1 1 calc R U . . .
H36B H 0.424651 0.410510 0.810567 0.131 Uiso 1 1 calc R U . . .
H36C H 0.471967 0.346755 0.777425 0.131 Uiso 1 1 calc R U . . .
C37 C 0.3296(4) 0.4356(5) 0.6992(4) 0.116(3) Uani 1 1 d . . . . .
H37A H 0.321709 0.451508 0.651784 0.174 Uiso 1 1 calc R U . . .
H37B H 0.327125 0.475777 0.730441 0.174 Uiso 1 1 calc R U . . .
H37C H 0.288767 0.401980 0.711439 0.174 Uiso 1 1 calc R U . . .
C38 C 0.5927(4) 0.2623(3) 0.5539(3) 0.0792(18) Uani 1 1 d . . . . .
H38 H 0.624433 0.305609 0.560819 0.095 Uiso 1 1 calc R U . . .
C39 C 0.6304(4) 0.2047(4) 0.5957(4) 0.102(2) Uani 1 1 d . . . . .
H39A H 0.625432 0.215507 0.644825 0.154 Uiso 1 1 calc R U . . .
H39B H 0.685652 0.201298 0.583567 0.154 Uiso 1 1 calc R U . . .
H39C H 0.604539 0.160171 0.585868 0.154 Uiso 1 1 calc R U . . .
C40 C 0.5962(5) 0.2443(3) 0.4769(3) 0.102(2) Uani 1 1 d . . . . .
H40A H 0.573750 0.197777 0.469430 0.153 Uiso 1 1 calc R U . . .
H40B H 0.650586 0.244450 0.461577 0.153 Uiso 1 1 calc R U . . .
H40C H 0.566630 0.279040 0.450718 0.153 Uiso 1 1 calc R U . . .
C41 C 0.6562(3) 0.5414(2) 0.6896(3) 0.0547(12) Uani 1 1 d . . . . .
C42 C 0.6150(3) 0.5780(3) 0.7396(3) 0.0640(14) Uani 1 1 d . . . . .
C43 C 0.6332(3) 0.6489(3) 0.7489(4) 0.0761(17) Uani 1 1 d . . . . .
H43 H 0.606948 0.674557 0.783741 0.091 Uiso 1 1 calc R U . . .
C44 C 0.6869(4) 0.6816(3) 0.7099(4) 0.085(2) Uani 1 1 d . . . . .
H44 H 0.696945 0.729961 0.716754 0.102 Uiso 1 1 calc R U . . .
C45 C 0.7276(3) 0.6448(3) 0.6598(4) 0.0736(17) Uani 1 1 d . . . . .
H45 H 0.765365 0.668165 0.632368 0.088 Uiso 1 1 calc R U . . .
C46 C 0.7133(3) 0.5739(3) 0.6496(3) 0.0587(13) Uani 1 1 d . . . . .
C47 C 0.5509(3) 0.5437(3) 0.7830(3) 0.0730(15) Uani 1 1 d . . . . .
H47 H 0.544879 0.494452 0.766621 0.088 Uiso 1 1 calc R U . . .
C48 C 0.5738(5) 0.5409(4) 0.8595(3) 0.107(2) Uani 1 1 d . . . . .
H48A H 0.619579 0.510935 0.865173 0.161 Uiso 1 1 calc R U . . .
H48B H 0.530371 0.521851 0.886391 0.161 Uiso 1 1 calc R U . . .
H48C H 0.585868 0.588220 0.875788 0.161 Uiso 1 1 calc R U . . .
C49 C 0.4719(4) 0.5815(4) 0.7713(4) 0.100(2) Uani 1 1 d . . . . .
H49A H 0.476471 0.630517 0.785411 0.150 Uiso 1 1 calc R U . . .
H49B H 0.431322 0.558534 0.798609 0.150 Uiso 1 1 calc R U . . .
H49C H 0.458078 0.579221 0.722408 0.150 Uiso 1 1 calc R U . . .
C50 C 0.7589(3) 0.5323(3) 0.5962(3) 0.0664(15) Uani 1 1 d . . . . .
H50 H 0.720970 0.500892 0.572363 0.080 Uiso 1 1 calc R U . . .
C51 C 0.8192(3) 0.4853(4) 0.6314(3) 0.0896(19) Uani 1 1 d . . . . .
H51A H 0.856428 0.514388 0.656749 0.134 Uiso 1 1 calc R U . . .
H51B H 0.846866 0.457904 0.596572 0.134 Uiso 1 1 calc R U . . .
H51C H 0.792753 0.453661 0.663473 0.134 Uiso 1 1 calc R U . . .
C52 C 0.7972(3) 0.5770(4) 0.5414(4) 0.090(2) Uani 1 1 d . . . . .
H52A H 0.757989 0.607134 0.519833 0.134 Uiso 1 1 calc R U . . .
H52B H 0.820585 0.546665 0.506349 0.134 Uiso 1 1 calc R U . . .
H52C H 0.837729 0.606000 0.562416 0.134 Uiso 1 1 calc R U . . .
C53 C 0.5130(3) 0.4263(3) 0.4296(2) 0.0530(12) Uani 1 1 d D . . . .
C54 C 0.5810(3) 0.3857(3) 0.3389(2) 0.0535(12) Uani 1 1 d . . . . .
C55 C 0.5083(3) 0.3648(3) 0.3318(2) 0.0550(12) Uani 1 1 d . . . . .
C56 C 0.6511(3) 0.4627(3) 0.4296(3) 0.0620(13) Uani 1 1 d . . . . .
H56 H 0.632727 0.483580 0.473889 0.074 Uiso 1 1 calc R U . . .
C57 C 0.7169(3) 0.4114(3) 0.4471(4) 0.0779(17) Uani 1 1 d . . . . .
H57A H 0.697400 0.375717 0.478857 0.117 Uiso 1 1 calc R U . . .
H57B H 0.759959 0.436881 0.468672 0.117 Uiso 1 1 calc R U . . .
H57C H 0.735342 0.388929 0.404785 0.117 Uiso 1 1 calc R U . . .
C58 C 0.6756(3) 0.5219(3) 0.3839(3) 0.0717(14) Uani 1 1 d . . . . .
H58A H 0.704030 0.503401 0.344159 0.108 Uiso 1 1 calc R U . . .
H58B H 0.709469 0.553829 0.409702 0.108 Uiso 1 1 calc R U . . .
H58C H 0.629446 0.547327 0.368009 0.108 Uiso 1 1 calc R U . . .
C59 C 0.6506(4) 0.3711(4) 0.2930(3) 0.097(2) Uani 1 1 d . . . . .
H59A H 0.679357 0.414581 0.285065 0.145 Uiso 1 1 calc R U . . .
H59B H 0.632547 0.352226 0.248921 0.145 Uiso 1 1 calc R U . . .
H59C H 0.684734 0.336936 0.315455 0.145 Uiso 1 1 calc R U . . .
C60 C 0.4765(4) 0.3240(3) 0.2715(3) 0.088(2) Uani 1 1 d . . . . .
H60A H 0.470957 0.274740 0.284436 0.132 Uiso 1 1 calc R U . . .
H60B H 0.512265 0.328036 0.232487 0.132 Uiso 1 1 calc R U . . .
H60C H 0.425453 0.342893 0.258585 0.132 Uiso 1 1 calc R U . . .
C62 C 0.3623(4) 0.2966(4) 0.3926(4) 0.107(2) Uani 1 1 d . . . . .
H62A H 0.351880 0.286771 0.343971 0.160 Uiso 1 1 calc R U . . .
H62B H 0.315813 0.285932 0.419887 0.160 Uiso 1 1 calc R U . . .
H62C H 0.405792 0.267574 0.408419 0.160 Uiso 1 1 calc R U . . .
C63 C 0.3351(3) 0.4256(4) 0.3561(3) 0.089(2) Uani 1 1 d . . . . .
H63A H 0.352226 0.473535 0.365902 0.133 Uiso 1 1 calc R U . . .
H63B H 0.279653 0.421047 0.366986 0.133 Uiso 1 1 calc R U . . .
H63C H 0.343529 0.415244 0.307312 0.133 Uiso 1 1 calc R U . . .
B1 B 0.4224(3) 0.6170(3) 0.4432(2) 0.0401(11) Uani 1 1 d . . . . .
B2 B 0.5765(3) 0.4477(3) 0.6271(3) 0.0442(11) Uani 1 1 d . . . . .
Ge1 Ge 0.45853(3) 0.48148(3) 0.51613(3) 0.03448(18) Uani 0.8339(16) 1 d D . P A 1
Ge1A Ge 0.54961(15) 0.53332(14) 0.49669(13) 0.0358(10) Uani 0.1661(16) 1 d D . P A 2

loop_
_atom_site_aniso_label
_atom_site_aniso_U_11
_atom_site_aniso_U_22
_atom_site_aniso_U_33
_atom_site_aniso_U_23
_atom_site_aniso_U_13
_atom_site_aniso_U_12
N1 0.058(2) 0.043(2) 0.063(2) 0.0065(19) -0.0186(19) 0.0004(17)
N2 0.0339(16) 0.0380(19) 0.0390(18) 0.0029(16) -0.0019(14) 0.0062(14)
N3 0.0382(16) 0.056(2) 0.0335(18) 0.0100(16) -0.0028(14) -0.0050(16)
N4 0.069(2) 0.050(2) 0.0389(18) 0.0084(17) -0.0037(18) 0.016(2)
N5 0.056(2) 0.041(2) 0.0362(18) 0.0024(16) -0.0064(16) 0.0053(16)
N6 0.0521(19) 0.036(2) 0.056(2) 0.0071(17) -0.0082(17) 0.0042(17)
N7 0.0438(19) 0.040(2) 0.062(2) -0.0095(19) -0.0053(17) 0.0047(16)
N8 0.049(2) 0.083(3) 0.048(2) -0.007(2) 0.0018(19) 0.004(2)
C1 0.040(2) 0.048(3) 0.038(2) 0.014(2) -0.0023(19) 0.0121(19)
C01H 0.055(3) 0.099(5) 0.068(3) -0.016(3) -0.003(3) -0.011(3)
C2 0.036(2) 0.067(3) 0.043(2) 0.013(2) 0.0006(19) 0.012(2)
C3 0.033(2) 0.037(2) 0.048(2) 0.008(2) 0.0020(18) 0.0062(17)
C4 0.037(2) 0.046(3) 0.055(3) 0.001(2) -0.0009(19) 0.0033(19)
C5 0.034(2) 0.053(3) 0.075(3) 0.011(3) 0.002(2) 0.001(2)
C6 0.041(2) 0.049(3) 0.069(3) 0.006(2) 0.015(2) 0.008(2)
C7 0.052(2) 0.044(3) 0.054(3) 0.003(2) 0.011(2) 0.009(2)
C8 0.044(2) 0.040(2) 0.047(2) 0.003(2) 0.001(2) 0.0056(19)
C9 0.046(2) 0.059(3) 0.061(3) -0.006(2) -0.003(2) -0.005(2)
C10 0.070(3) 0.065(3) 0.079(4) -0.020(3) -0.010(3) 0.013(3)
C11 0.063(3) 0.084(4) 0.083(4) -0.010(3) -0.021(3) -0.003(3)
C12 0.047(2) 0.058(3) 0.043(2) -0.001(2) -0.0021(19) -0.005(2)
C13 0.066(3) 0.088(4) 0.082(4) 0.010(3) -0.018(3) -0.001(3)
C14 0.076(3) 0.065(3) 0.084(4) -0.016(3) -0.009(3) -0.014(3)
C15 0.045(2) 0.065(3) 0.035(2) 0.008(2) -0.0007(18) 0.001(2)
C16 0.055(3) 0.072(3) 0.038(2) 0.003(2) -0.001(2) 0.003(2)
C17 0.063(3) 0.090(4) 0.039(3) -0.001(3) 0.000(2) 0.008(3)
C18 0.072(3) 0.102(4) 0.041(3) 0.008(3) 0.018(3) 0.010(3)
C19 0.058(3) 0.082(4) 0.058(3) 0.015(3) 0.014(2) -0.001(3)
C20 0.046(2) 0.065(3) 0.047(3) 0.011(2) 0.007(2) 0.005(2)
C21 0.063(3) 0.079(4) 0.048(3) -0.007(3) -0.010(2) -0.011(3)
C22 0.093(4) 0.097(5) 0.060(3) 0.003(3) -0.010(3) -0.011(4)
C23 0.068(4) 0.109(5) 0.078(4) -0.007(4) -0.014(3) -0.007(3)
C24 0.059(3) 0.067(3) 0.056(3) 0.008(3) 0.005(2) -0.011(2)
C25 0.124(6) 0.108(5) 0.090(5) -0.015(4) -0.051(5) 0.014(5)
C26 0.088(4) 0.071(4) 0.092(4) 0.008(4) -0.003(4) -0.028(3)
C27 0.070(3) 0.047(3) 0.045(3) 0.013(2) -0.019(2) 0.009(2)
C28 0.071(3) 0.047(3) 0.060(3) 0.007(2) -0.029(3) 0.004(3)
C29 0.072(3) 0.042(3) 0.046(3) 0.007(2) -0.009(2) -0.006(2)
C30 0.061(3) 0.055(3) 0.057(3) 0.009(3) -0.012(2) -0.002(2)
C31 0.076(4) 0.077(4) 0.078(4) 0.013(4) -0.012(3) -0.014(3)
C32 0.093(5) 0.080(5) 0.085(4) 0.002(4) -0.019(4) -0.029(4)
C33 0.117(5) 0.063(4) 0.075(4) -0.012(3) -0.012(4) -0.024(4)
C34 0.084(4) 0.052(3) 0.056(3) 0.000(3) 0.005(3) -0.007(3)
C35 0.063(3) 0.063(3) 0.063(3) 0.011(3) 0.000(3) 0.008(3)
C36 0.121(5) 0.078(4) 0.062(3) 0.005(3) -0.005(4) 0.006(4)
C37 0.083(4) 0.144(7) 0.120(6) -0.010(5) -0.004(4) 0.043(5)
C38 0.110(5) 0.059(4) 0.069(4) -0.018(3) 0.019(4) -0.015(3)
C39 0.106(5) 0.106(6) 0.095(5) -0.006(4) 0.008(4) 0.023(4)
C40 0.172(7) 0.064(4) 0.070(4) -0.012(3) 0.028(5) -0.003(4)
C41 0.049(2) 0.042(3) 0.074(3) 0.004(2) -0.016(2) 0.003(2)
C42 0.059(3) 0.048(3) 0.085(4) -0.004(3) -0.017(3) 0.009(2)
C43 0.069(3) 0.049(3) 0.111(5) -0.020(3) -0.017(4) 0.011(3)
C44 0.069(4) 0.045(3) 0.142(6) 0.008(4) -0.042(4) 0.000(3)
C45 0.058(3) 0.057(3) 0.106(5) 0.021(3) -0.032(3) -0.009(3)
C46 0.045(2) 0.053(3) 0.078(3) 0.015(3) -0.016(2) 0.001(2)
C47 0.067(3) 0.060(3) 0.092(4) -0.010(3) 0.001(3) 0.001(3)
C48 0.129(6) 0.114(6) 0.079(4) 0.000(4) -0.016(4) -0.003(5)
C49 0.076(4) 0.103(5) 0.121(6) 0.001(5) 0.020(4) 0.022(4)
C50 0.055(3) 0.068(4) 0.076(4) 0.021(3) -0.014(3) -0.001(3)
C51 0.072(3) 0.111(5) 0.086(4) 0.021(4) -0.006(3) 0.034(4)
C52 0.069(3) 0.101(5) 0.099(5) 0.033(4) 0.002(3) -0.012(3)
C53 0.046(2) 0.066(3) 0.047(3) -0.016(2) -0.006(2) 0.014(2)
C54 0.062(3) 0.052(3) 0.046(3) 0.000(2) 0.015(2) 0.007(2)
C55 0.070(3) 0.047(3) 0.048(3) -0.006(2) 0.002(2) -0.006(2)
C56 0.057(3) 0.052(3) 0.077(3) 0.012(3) -0.008(3) 0.001(2)
C57 0.048(3) 0.077(4) 0.109(5) 0.026(4) -0.007(3) 0.006(3)
C58 0.059(3) 0.068(3) 0.088(4) 0.007(3) 0.007(3) -0.005(3)
C59 0.091(4) 0.125(6) 0.075(4) -0.005(4) 0.036(4) 0.027(4)
C60 0.114(5) 0.074(4) 0.076(4) -0.026(3) -0.005(4) -0.017(4)
C62 0.098(5) 0.110(6) 0.112(6) -0.016(5) -0.003(4) -0.047(5)
C63 0.054(3) 0.143(6) 0.069(4) -0.018(4) -0.013(3) 0.003(4)
B1 0.046(2) 0.037(3) 0.038(2) 0.001(2) -0.010(2) -0.004(2)
B2 0.055(3) 0.041(3) 0.037(3) 0.006(2) -0.001(2) 0.014(2)
Ge1 0.0335(3) 0.0371(3) 0.0329(3) 0.0015(2) -0.0008(2) 0.0026(2)
Ge1A 0.0357(14) 0.0364(17) 0.0352(16) 0.0012(11) -0.0047(11) 0.0053(11)

loop_
_atom_type_symbol
_atom_type_description
_atom_type_scat_dispersion_real
_atom_type_scat_dispersion_imag
_atom_type_scat_source
C C 0.0137 0.0067 'International Tables Vol C Tables 4.2.6.8 and 6.1.1.4'
H H 0.0000 0.0000 'International Tables Vol C Tables 4.2.6.8 and 6.1.1.4'
B B 0.0070 0.0029 'International Tables Vol C Tables 4.2.6.8 and 6.1.1.4'
Ge Ge -1.5187 0.6907 'International Tables Vol C Tables 4.2.6.8 and 6.1.1.4'
N N 0.0241 0.0134 'International Tables Vol C Tables 4.2.6.8 and 6.1.1.4'

loop_
_geom_angle_atom_site_label_1
_geom_angle_atom_site_label_2
_geom_angle_atom_site_label_3
_geom_angle
_geom_angle_site_symmetry_1
_geom_angle_site_symmetry_3
B1 N1 H1A 114.8 . .
B1 N1 H1B 98.4 . .
B1 N1 Ge1 130.4(3) . .
B1 N1 Ge1A 163.2(4) . .
Ge1 N1 H1A 114.8 . .
Ge1A N1 H1B 98.4 . .
C1 N2 C3 123.3(3) . .
C1 N2 B1 108.6(3) . .
B1 N2 C3 127.7(3) . .
C2 N3 C15 119.8(3) . .
C2 N3 B1 108.2(3) . .
B1 N3 C15 129.0(3) . .
B2 N4 H4A 112.3 . .
B2 N4 H4B 102.8 . .
B2 N4 Ge1 135.5(4) . .
B2 N4 Ge1A 154.4(4) . .
Ge1 N4 H4A 112.3 . .
Ge1A N4 H4B 102.8 . .
C27 N5 C29 122.4(4) . .
C27 N5 B2 108.2(4) . .
C29 N5 B2 128.4(4) . .
C28 N6 C41 124.2(4) . .
C28 N6 B2 107.9(4) . .
C41 N6 B2 124.5(4) . .
C53 N7 C54 109.3(4) . .
C53 N7 C56 121.0(4) . .
C54 N7 C56 129.7(4) . .
C53 N8 C01H 123.7(4) . .
C53 N8 C55 111.0(4) . .
C55 N8 C01H 125.3(4) . .
N2 C1 H1 125.3 . .
C2 C1 N2 109.4(4) . .
C2 C1 H1 125.3 . .
N8 C01H H01H 107.0 . .
N8 C01H C62 113.4(5) . .
N8 C01H C63 106.1(5) . .
C62 C01H H01H 107.0 . .
C62 C01H C63 115.8(5) . .
C63 C01H H01H 107.0 . .
N3 C2 H2 125.4 . .
C1 C2 N3 109.3(3) . .
C1 C2 H2 125.4 . .
C4 C3 N2 119.0(4) . .
C4 C3 C8 121.4(4) . .
C8 C3 N2 119.6(4) . .
C3 C4 C5 117.5(4) . .
C3 C4 C9 121.3(4) . .
C5 C4 C9 121.2(4) . .
C4 C5 H5 119.0 . .
C6 C5 C4 122.0(4) . .
C6 C5 H5 119.0 . .
C5 C6 H6 120.6 . .
C5 C6 C7 118.7(4) . .
C7 C6 H6 120.6 . .
C6 C7 H7 119.0 . .
C6 C7 C8 122.0(4) . .
C8 C7 H7 119.0 . .
C3 C8 C12 122.2(4) . .
C7 C8 C3 118.3(4) . .
C7 C8 C12 119.4(4) . .
C4 C9 H9 107.5 . .
C4 C9 C11 113.4(4) . .
C10 C9 C4 110.6(4) . .
C10 C9 H9 107.5 . .
C10 C9 C11 110.2(4) . .
C11 C9 H9 107.5 . .
C9 C10 H10A 109.5 . .
C9 C10 H10B 109.5 . .
C9 C10 H10C 109.5 . .
H10A C10 H10B 109.5 . .
H10A C10 H10C 109.5 . .
H10B C10 H10C 109.5 . .
C9 C11 H11A 109.5 . .
C9 C11 H11B 109.5 . .
C9 C11 H11C 109.5 . .
H11A C11 H11B 109.5 . .
H11A C11 H11C 109.5 . .
H11B C11 H11C 109.5 . .
C8 C12 H12 107.5 . .
C8 C12 C13 111.3(4) . .
C8 C12 C14 112.3(4) . .
C13 C12 H12 107.5 . .
C14 C12 H12 107.5 . .
C14 C12 C13 110.4(4) . .
C12 C13 H13A 109.5 . .
C12 C13 H13B 109.5 . .
C12 C13 H13C 109.5 . .
H13A C13 H13B 109.5 . .
H13A C13 H13C 109.5 . .
H13B C13 H13C 109.5 . .
C12 C14 H14A 109.5 . .
C12 C14 H14B 109.5 . .
C12 C14 H14C 109.5 . .
H14A C14 H14B 109.5 . .
H14A C14 H14C 109.5 . .
H14B C14 H14C 109.5 . .
C16 C15 N3 118.3(4) . .
C16 C15 C20 122.0(4) . .
C20 C15 N3 119.7(4) . .
C15 C16 C17 117.9(5) . .
C15 C16 C21 122.9(4) . .
C17 C16 C21 119.2(5) . .
C16 C17 H17 120.0 . .
C18 C17 C16 120.0(5) . .
C18 C17 H17 120.0 . .
C17 C18 H18 119.4 . .
C19 C18 C17 121.2(5) . .
C19 C18 H18 119.4 . .
C18 C19 H19 119.3 . .
C18 C19 C20 121.3(5) . .
C20 C19 H19 119.3 . .
C15 C20 C24 122.0(4) . .
C19 C20 C15 117.5(5) . .
C19 C20 C24 120.4(5) . .
C16 C21 H21 107.5 . .
C16 C21 C22 111.2(5) . .
C16 C21 C23 112.0(5) . .
C22 C21 H21 107.5 . .
C22 C21 C23 110.7(5) . .
C23 C21 H21 107.5 . .
C21 C22 H22A 109.5 . .
C21 C22 H22B 109.5 . .
C21 C22 H22C 109.5 . .
H22A C22 H22B 109.5 . .
H22A C22 H22C 109.5 . .
H22B C22 H22C 109.5 . .
C21 C23 H23A 109.5 . .
C21 C23 H23B 109.5 . .
C21 C23 H23C 109.5 . .
H23A C23 H23B 109.5 . .
H23A C23 H23C 109.5 . .
H23B C23 H23C 109.5 . .
C20 C24 H24 106.5 . .
C20 C24 C25 111.3(5) . .
C20 C24 C26 113.3(4) . .
C25 C24 H24 106.5 . .
C25 C24 C26 112.2(5) . .
C26 C24 H24 106.5 . .
C24 C25 H25A 109.5 . .
C24 C25 H25B 109.5 . .
C24 C25 H25C 109.5 . .
H25A C25 H25B 109.5 . .
H25A C25 H25C 109.5 . .
H25B C25 H25C 109.5 . .
C24 C26 H26A 109.5 . .
C24 C26 H26B 109.5 . .
C24 C26 H26C 109.5 . .
H26A C26 H26B 109.5 . .
H26A C26 H26C 109.5 . .
H26B C26 H26C 109.5 . .
N5 C27 H27 125.3 . .
C28 C27 N5 109.4(4) . .
C28 C27 H27 125.3 . .
N6 C28 H28 124.7 . .
C27 C28 N6 110.7(4) . .
C27 C28 H28 124.7 . .
C30 C29 N5 119.1(4) . .
C34 C29 N5 118.9(5) . .
C34 C29 C30 121.9(5) . .
C29 C30 C35 121.3(4) . .
C31 C30 C29 118.4(5) . .
C31 C30 C35 120.3(5) . .
C30 C31 H31 119.9 . .
C32 C31 C30 120.3(6) . .
C32 C31 H31 119.9 . .
C31 C32 H32 119.4 . .
C33 C32 C31 121.1(6) . .
C33 C32 H32 119.4 . .
C32 C33 H33 119.2 . .
C32 C33 C34 121.6(6) . .
C34 C33 H33 119.2 . .
C29 C34 C38 121.7(5) . .
C33 C34 C29 116.6(6) . .
C33 C34 C38 121.7(5) . .
C30 C35 H35 106.8 . .
C30 C35 C36 109.1(4) . .
C36 C35 H35 106.8 . .
C37 C35 C30 114.2(5) . .
C37 C35 H35 106.8 . .
C37 C35 C36 112.8(6) . .
C35 C36 H36A 109.5 . .
C35 C36 H36B 109.5 . .
C35 C36 H36C 109.5 . .
H36A C36 H36B 109.5 . .
H36A C36 H36C 109.5 . .
H36B C36 H36C 109.5 . .
C35 C37 H37A 109.5 . .
C35 C37 H37B 109.5 . .
C35 C37 H37C 109.5 . .
H37A C37 H37B 109.5 . .
H37A C37 H37C 109.5 . .
H37B C37 H37C 109.5 . .
C34 C38 H38 107.2 . .
C34 C38 C39 111.6(5) . .
C34 C38 C40 113.2(6) . .
C39 C38 H38 107.2 . .
C39 C38 C40 110.1(5) . .
C40 C38 H38 107.2 . .
C38 C39 H39A 109.5 . .
C38 C39 H39B 109.5 . .
C38 C39 H39C 109.5 . .
H39A C39 H39B 109.5 . .
H39A C39 H39C 109.5 . .
H39B C39 H39C 109.5 . .
C38 C40 H40A 109.5 . .
C38 C40 H40B 109.5 . .
C38 C40 H40C 109.5 . .
H40A C40 H40B 109.5 . .
H40A C40 H40C 109.5 . .
H40B C40 H40C 109.5 . .
C42 C41 N6 119.5(5) . .
C42 C41 C46 121.4(5) . .
C46 C41 N6 118.9(5) . .
C41 C42 C43 117.6(5) . .
C41 C42 C47 122.3(4) . .
C43 C42 C47 120.1(5) . .
C42 C43 H43 119.0 . .
C44 C43 C42 121.9(6) . .
C44 C43 H43 119.0 . .
C43 C44 H44 119.9 . .
C43 C44 C45 120.3(5) . .
C45 C44 H44 119.9 . .
C44 C45 H45 119.9 . .
C44 C45 C46 120.2(6) . .
C46 C45 H45 119.9 . .
C41 C46 C50 120.5(4) . .
C45 C46 C41 118.6(5) . .
C45 C46 C50 120.9(5) . .
C42 C47 H47 107.5 . .
C42 C47 C48 111.3(5) . .
C42 C47 C49 110.3(5) . .
C48 C47 H47 107.5 . .
C48 C47 C49 112.4(6) . .
C49 C47 H47 107.5 . .
C47 C48 H48A 109.5 . .
C47 C48 H48B 109.5 . .
C47 C48 H48C 109.5 . .
H48A C48 H48B 109.5 . .
H48A C48 H48C 109.5 . .
H48B C48 H48C 109.5 . .
C47 C49 H49A 109.5 . .
C47 C49 H49B 109.5 . .
C47 C49 H49C 109.5 . .
H49A C49 H49B 109.5 . .
H49A C49 H49C 109.5 . .
H49B C49 H49C 109.5 . .
C46 C50 H50 107.1 . .
C46 C50 C51 110.5(5) . .
C51 C50 H50 107.1 . .
C52 C50 C46 114.1(5) . .
C52 C50 H50 107.1 . .
C52 C50 C51 110.5(5) . .
C50 C51 H51A 109.5 . .
C50 C51 H51B 109.5 . .
C50 C51 H51C 109.5 . .
H51A C51 H51B 109.5 . .
H51A C51 H51C 109.5 . .
H51B C51 H51C 109.5 . .
C50 C52 H52A 109.5 . .
C50 C52 H52B 109.5 . .
C50 C52 H52C 109.5 . .
H52A C52 H52B 109.5 . .
H52A C52 H52C 109.5 . .
H52B C52 H52C 109.5 . .
N7 C53 Ge1 136.4(3) . .
N8 C53 N7 104.5(4) . .
N8 C53 Ge1 118.5(3) . .
N7 C54 C59 123.8(5) . .
C55 C54 N7 107.2(4) . .
C55 C54 C59 129.0(5) . .
N8 C55 C60 126.5(5) . .
C54 C55 N8 108.0(4) . .
C54 C55 C60 125.5(5) . .
N7 C56 H56 107.3 . .
N7 C56 C57 110.2(4) . .
N7 C56 C58 110.5(4) . .
C57 C56 H56 107.3 . .
C58 C56 H56 107.3 . .
C58 C56 C57 114.0(4) . .
C56 C57 H57A 109.5 . .
C56 C57 H57B 109.5 . .
C56 C57 H57C 109.5 . .
H57A C57 H57B 109.5 . .
H57A C57 H57C 109.5 . .
H57B C57 H57C 109.5 . .
C56 C58 H58A 109.5 . .
C56 C58 H58B 109.5 . .
C56 C58 H58C 109.5 . .
H58A C58 H58B 109.5 . .
H58A C58 H58C 109.5 . .
H58B C58 H58C 109.5 . .
C54 C59 H59A 109.5 . .
C54 C59 H59B 109.5 . .
C54 C59 H59C 109.5 . .
H59A C59 H59B 109.5 . .
H59A C59 H59C 109.5 . .
H59B C59 H59C 109.5 . .
C55 C60 H60A 109.5 . .
C55 C60 H60B 109.5 . .
C55 C60 H60C 109.5 . .
H60A C60 H60B 109.5 . .
H60A C60 H60C 109.5 . .
H60B C60 H60C 109.5 . .
C01H C62 H62A 109.5 . .
C01H C62 H62B 109.5 . .
C01H C62 H62C 109.5 . .
H62A C62 H62B 109.5 . .
H62A C62 H62C 109.5 . .
H62B C62 H62C 109.5 . .
C01H C63 H63A 109.5 . .
C01H C63 H63B 109.5 . .
C01H C63 H63C 109.5 . .
H63A C63 H63B 109.5 . .
H63A C63 H63C 109.5 . .
H63B C63 H63C 109.5 . .
N1 B1 N2 126.9(4) . .
N1 B1 N3 128.6(4) . .
N2 B1 N3 104.4(4) . .
N4 B2 N5 130.2(5) . .
N4 B2 N6 126.0(4) . .
N5 B2 N6 103.8(3) . .
N1 Ge1 C53 91.07(19) . .
N4 Ge1 N1 94.61(16) . .
N4 Ge1 C53 98.63(16) . .
N1 Ge1A N4 117.1(2) . .

loop_
_geom_bond_atom_site_label_1
_geom_bond_atom_site_label_2
_geom_bond_distance
_geom_bond_site_symmetry_2
N1 H1A 0.8800 .
N1 H1B 0.8800 .
N1 B1 1.424(6) .
N1 Ge1 1.894(4) .
N1 Ge1A 1.509(4) .
N2 C1 1.416(5) .
N2 C3 1.429(5) .
N2 B1 1.428(6) .
N3 C2 1.419(5) .
N3 C15 1.440(5) .
N3 B1 1.439(6) .
N4 H4A 0.8800 .
N4 H4B 0.8800 .
N4 B2 1.396(6) .
N4 Ge1 1.871(4) .
N4 Ge1A 1.733(4) .
N5 C27 1.410(5) .
N5 C29 1.437(6) .
N5 B2 1.453(6) .
N6 C28 1.397(6) .
N6 C41 1.433(6) .
N6 B2 1.460(6) .
N7 C53 1.370(6) .
N7 C54 1.393(6) .
N7 C56 1.471(6) .
N8 C01H 1.499(6) .
N8 C53 1.351(6) .
N8 C55 1.364(6) .
C1 H1 0.9500 .
C1 C2 1.326(6) .
C01H H01H 1.0000 .
C01H C62 1.515(9) .
C01H C63 1.565(9) .
C2 H2 0.9500 .
C3 C4 1.398(6) .
C3 C8 1.400(6) .
C4 C5 1.409(6) .
C4 C9 1.516(7) .
C5 H5 0.9500 .
C5 C6 1.376(7) .
C6 H6 0.9500 .
C6 C7 1.382(7) .
C7 H7 0.9500 .
C7 C8 1.388(6) .
C8 C12 1.510(6) .
C9 H9 1.0000 .
C9 C10 1.510(7) .
C9 C11 1.525(7) .
C10 H10A 0.9800 .
C10 H10B 0.9800 .
C10 H10C 0.9800 .
C11 H11A 0.9800 .
C11 H11B 0.9800 .
C11 H11C 0.9800 .
C12 H12 1.0000 .
C12 C13 1.525(7) .
C12 C14 1.523(7) .
C13 H13A 0.9800 .
C13 H13B 0.9800 .
C13 H13C 0.9800 .
C14 H14A 0.9800 .
C14 H14B 0.9800 .
C14 H14C 0.9800 .
C15 C16 1.399(7) .
C15 C20 1.405(6) .
C16 C17 1.410(6) .
C16 C21 1.506(7) .
C17 H17 0.9500 .
C17 C18 1.384(8) .
C18 H18 0.9500 .
C18 C19 1.361(8) .
C19 H19 0.9500 .
C19 C20 1.400(7) .
C20 C24 1.509(7) .
C21 H21 1.0000 .
C21 C22 1.520(9) .
C21 C23 1.532(7) .
C22 H22A 0.9800 .
C22 H22B 0.9800 .
C22 H22C 0.9800 .
C23 H23A 0.9800 .
C23 H23B 0.9800 .
C23 H23C 0.9800 .
C24 H24 1.0000 .
C24 C25 1.512(8) .
C24 C26 1.531(7) .
C25 H25A 0.9800 .
C25 H25B 0.9800 .
C25 H25C 0.9800 .
C26 H26A 0.9800 .
C26 H26B 0.9800 .
C26 H26C 0.9800 .
C27 H27 0.9500 .
C27 C28 1.329(7) .
C28 H28 0.9500 .
C29 C30 1.404(7) .
C29 C34 1.404(7) .
C30 C31 1.382(8) .
C30 C35 1.522(8) .
C31 H31 0.9500 .
C31 C32 1.375(9) .
C32 H32 0.9500 .
C32 C33 1.360(9) .
C33 H33 0.9500 .
C33 C34 1.400(8) .
C34 C38 1.508(8) .
C35 H35 1.0000 .
C35 C36 1.534(8) .
C35 C37 1.484(8) .
C36 H36A 0.9800 .
C36 H36B 0.9800 .
C36 H36C 0.9800 .
C37 H37A 0.9800 .
C37 H37B 0.9800 .
C37 H37C 0.9800 .
C38 H38 1.0000 .
C38 C39 1.514(9) .
C38 C40 1.536(8) .
C39 H39A 0.9800 .
C39 H39B 0.9800 .
C39 H39C 0.9800 .
C40 H40A 0.9800 .
C40 H40B 0.9800 .
C40 H40C 0.9800 .
C41 C42 1.391(7) .
C41 C46 1.398(7) .
C42 C43 1.402(7) .
C42 C47 1.534(8) .
C43 H43 0.9500 .
C43 C44 1.347(9) .
C44 H44 0.9500 .
C44 C45 1.391(9) .
C45 H45 0.9500 .
C45 C46 1.392(7) .
C46 C50 1.523(8) .
C47 H47 1.0000 .
C47 C48 1.539(8) .
C47 C49 1.553(8) .
C48 H48A 0.9800 .
C48 H48B 0.9800 .
C48 H48C 0.9800 .
C49 H49A 0.9800 .
C49 H49B 0.9800 .
C49 H49C 0.9800 .
C50 H50 1.0000 .
C50 C51 1.532(7) .
C50 C52 1.516(8) .
C51 H51A 0.9800 .
C51 H51B 0.9800 .
C51 H51C 0.9800 .
C52 H52A 0.9800 .
C52 H52B 0.9800 .
C52 H52C 0.9800 .
C53 Ge1 2.194(4) .
C54 C55 1.319(7) .
C54 C59 1.516(7) .
C55 C60 1.509(7) .
C56 H56 1.0000 .
C56 C57 1.534(7) .
C56 C58 1.499(7) .
C57 H57A 0.9800 .
C57 H57B 0.9800 .
C57 H57C 0.9800 .
C58 H58A 0.9800 .
C58 H58B 0.9800 .
C58 H58C 0.9800 .
C59 H59A 0.9800 .
C59 H59B 0.9800 .
C59 H59C 0.9800 .
C60 H60A 0.9800 .
C60 H60B 0.9800 .
C60 H60C 0.9800 .
C62 H62A 0.9800 .
C62 H62B 0.9800 .
C62 H62C 0.9800 .
C63 H63A 0.9800 .
C63 H63B 0.9800 .
C63 H63C 0.9800 .

loop_
_geom_torsion_atom_site_label_1
_geom_torsion_atom_site_label_2
_geom_torsion_atom_site_label_3
_geom_torsion_atom_site_label_4
_geom_torsion
_geom_torsion_site_symmetry_1
_geom_torsion_site_symmetry_2
_geom_torsion_site_symmetry_3
_geom_torsion_site_symmetry_4
N2 C1 C2 N3 0.1(5) . . . .
N2 C3 C4 C5 177.5(4) . . . .
N2 C3 C4 C9 -3.8(6) . . . .
N2 C3 C8 C7 -177.6(4) . . . .
N2 C3 C8 C12 1.8(6) . . . .
N3 C15 C16 C17 179.6(4) . . . .
N3 C15 C16 C21 -1.0(7) . . . .
N3 C15 C20 C19 -177.7(4) . . . .
N3 C15 C20 C24 1.2(6) . . . .
N5 C27 C28 N6 -2.2(6) . . . .
N5 C29 C30 C31 177.8(4) . . . .
N5 C29 C30 C35 -2.4(7) . . . .
N5 C29 C34 C33 -179.6(5) . . . .
N5 C29 C34 C38 3.8(7) . . . .
N6 C41 C42 C43 -176.5(5) . . . .
N6 C41 C42 C47 2.7(7) . . . .
N6 C41 C46 C45 174.9(4) . . . .
N6 C41 C46 C50 -5.4(6) . . . .
N7 C54 C55 N8 -1.4(6) . . . .
N7 C54 C55 C60 176.5(5) . . . .
C1 N2 C3 C4 100.4(5) . . . .
C1 N2 C3 C8 -80.5(5) . . . .
C1 N2 B1 N1 -177.5(4) . . . .
C1 N2 B1 N3 0.1(4) . . . .
C01H N8 C53 N7 177.3(5) . . . .
C01H N8 C53 Ge1 -9.6(7) . . . .
C01H N8 C55 C54 -176.5(5) . . . .
C01H N8 C55 C60 5.6(9) . . . .
C2 N3 C15 C16 -82.9(5) . . . .
C2 N3 C15 C20 95.6(5) . . . .
C2 N3 B1 N1 177.5(4) . . . .
C2 N3 B1 N2 0.0(4) . . . .
C3 N2 C1 C2 -173.8(4) . . . .
C3 N2 B1 N1 -4.1(7) . . . .
C3 N2 B1 N3 173.4(4) . . . .
C3 C4 C5 C6 1.1(7) . . . .
C3 C4 C9 C10 -85.2(6) . . . .
C3 C4 C9 C11 150.4(5) . . . .
C3 C8 C12 C13 109.0(5) . . . .
C3 C8 C12 C14 -126.7(5) . . . .
C4 C3 C8 C7 1.4(6) . . . .
C4 C3 C8 C12 -179.2(4) . . . .
C4 C5 C6 C7 -0.5(7) . . . .
C5 C4 C9 C10 93.5(5) . . . .
C5 C4 C9 C11 -30.9(7) . . . .
C5 C6 C7 C8 0.3(7) . . . .
C6 C7 C8 C3 -0.8(7) . . . .
C6 C7 C8 C12 179.8(4) . . . .
C7 C8 C12 C13 -71.6(5) . . . .
C7 C8 C12 C14 52.7(6) . . . .
C8 C3 C4 C5 -1.6(6) . . . .
C8 C3 C4 C9 177.1(4) . . . .
C9 C4 C5 C6 -177.6(4) . . . .
C15 N3 C2 C1 162.4(4) . . . .
C15 N3 B1 N1 17.2(7) . . . .
C15 N3 B1 N2 -160.3(4) . . . .
C15 C16 C17 C18 -2.0(8) . . . .
C15 C16 C21 C22 123.4(5) . . . .
C15 C16 C21 C23 -112.1(5) . . . .
C15 C20 C24 C25 -94.3(6) . . . .
C15 C20 C24 C26 138.1(5) . . . .
C16 C15 C20 C19 0.8(7) . . . .
C16 C15 C20 C24 179.7(4) . . . .
C16 C17 C18 C19 0.9(8) . . . .
C17 C16 C21 C22 -57.2(6) . . . .
C17 C16 C21 C23 67.3(7) . . . .
C17 C18 C19 C20 1.2(9) . . . .
C18 C19 C20 C15 -2.0(8) . . . .
C18 C19 C20 C24 179.1(5) . . . .
C19 C20 C24 C25 84.6(6) . . . .
C19 C20 C24 C26 -43.0(6) . . . .
C20 C15 C16 C17 1.2(7) . . . .
C20 C15 C16 C21 -179.4(4) . . . .
C21 C16 C17 C18 178.6(5) . . . .
C27 N5 C29 C30 92.0(6) . . . .
C27 N5 C29 C34 -88.0(6) . . . .
C27 N5 B2 N4 179.2(5) . . . .
C27 N5 B2 N6 0.0(5) . . . .
C28 N6 C41 C42 -69.9(6) . . . .
C28 N6 C41 C46 114.0(5) . . . .
C28 N6 B2 N4 179.5(4) . . . .
C28 N6 B2 N5 -1.2(5) . . . .
C29 N5 C27 C28 -167.8(5) . . . .
C29 N5 B2 N4 -12.5(8) . . . .
C29 N5 B2 N6 168.3(4) . . . .
C29 C30 C31 C32 1.7(8) . . . .
C29 C30 C35 C36 -86.0(6) . . . .
C29 C30 C35 C37 146.8(6) . . . .
C29 C34 C38 C39 95.1(6) . . . .
C29 C34 C38 C40 -140.1(5) . . . .
C30 C29 C34 C33 0.4(7) . . . .
C30 C29 C34 C38 -176.3(5) . . . .
C30 C31 C32 C33 0.5(10) . . . .
C31 C30 C35 C36 93.7(6) . . . .
C31 C30 C35 C37 -33.5(8) . . . .
C31 C32 C33 C34 -2.3(10) . . . .
C32 C33 C34 C29 1.9(9) . . . .
C32 C33 C34 C38 178.5(6) . . . .
C33 C34 C38 C39 -81.4(7) . . . .
C33 C34 C38 C40 43.4(8) . . . .
C34 C29 C30 C31 -2.1(7) . . . .
C34 C29 C30 C35 177.6(4) . . . .
C35 C30 C31 C32 -178.0(5) . . . .
C41 N6 C28 C27 162.1(5) . . . .
C41 N6 B2 N4 19.6(7) . . . .
C41 N6 B2 N5 -161.1(4) . . . .
C41 C42 C43 C44 1.9(8) . . . .
C41 C42 C47 C48 115.1(6) . . . .
C41 C42 C47 C49 -119.4(6) . . . .
C41 C46 C50 C51 -74.7(6) . . . .
C41 C46 C50 C52 160.0(5) . . . .
C42 C41 C46 C45 -1.1(7) . . . .
C42 C41 C46 C50 178.6(4) . . . .
C42 C43 C44 C45 -1.6(9) . . . .
C43 C42 C47 C48 -65.8(7) . . . .
C43 C42 C47 C49 59.7(7) . . . .
C43 C44 C45 C46 -0.1(8) . . . .
C44 C45 C46 C41 1.4(7) . . . .
C44 C45 C46 C50 -178.3(5) . . . .
C45 C46 C50 C51 105.0(6) . . . .
C45 C46 C50 C52 -20.3(7) . . . .
C46 C41 C42 C43 -0.5(7) . . . .
C46 C41 C42 C47 178.6(5) . . . .
C47 C42 C43 C44 -177.3(5) . . . .
C53 N7 C54 C55 1.3(6) . . . .
C53 N7 C54 C59 -177.9(5) . . . .
C53 N7 C56 C57 120.1(5) . . . .
C53 N7 C56 C58 -113.1(5) . . . .
C53 N8 C01H C62 -130.8(6) . . . .
C53 N8 C01H C63 101.0(6) . . . .
C53 N8 C55 C54 1.1(6) . . . .
C53 N8 C55 C60 -176.8(5) . . . .
C54 N7 C53 N8 -0.5(5) . . . .
C54 N7 C53 Ge1 -171.6(4) . . . .
C54 N7 C56 C57 -61.6(7) . . . .
C54 N7 C56 C58 65.2(6) . . . .
C55 N8 C01H C62 46.5(8) . . . .
C55 N8 C01H C63 -81.6(6) . . . .
C55 N8 C53 N7 -0.3(6) . . . .
C55 N8 C53 Ge1 172.7(3) . . . .
C56 N7 C53 N8 178.1(4) . . . .
C56 N7 C53 Ge1 7.0(7) . . . .
C56 N7 C54 C55 -177.2(5) . . . .
C56 N7 C54 C59 3.7(8) . . . .
C59 C54 C55 N8 177.6(5) . . . .
C59 C54 C55 C60 -4.4(10) . . . .
B1 N1 Ge1 N4 -151.2(4) . . . .
B1 N1 Ge1 C53 110.0(4) . . . .
B1 N1 Ge1A N4 146.2(12) . . . .
B1 N2 C1 C2 -0.1(5) . . . .
B1 N2 C3 C4 -72.0(5) . . . .
B1 N2 C3 C8 107.1(5) . . . .
B1 N3 C2 C1 -0.1(5) . . . .
B1 N3 C15 C16 75.4(6) . . . .
B1 N3 C15 C20 -106.1(5) . . . .
B2 N4 Ge1 N1 175.4(4) . . . .
B2 N4 Ge1 C53 -92.8(4) . . . .
B2 N4 Ge1A N1 -178.5(8) . . . .
B2 N5 C27 C28 1.3(6) . . . .
B2 N5 C29 C30 -74.8(6) . . . .
B2 N5 C29 C34 105.1(5) . . . .
B2 N6 C28 C27 2.1(6) . . . .
B2 N6 C41 C42 86.8(6) . . . .
B2 N6 C41 C46 -89.2(5) . . . .
Ge1 N1 B1 N2 -142.7(4) . . . .
Ge1 N1 B1 N3 40.4(7) . . . .
Ge1 N4 B2 N5 15.2(8) . . . .
Ge1 N4 B2 N6 -165.7(3) . . . .
Ge1A N1 B1 N2 33.0(16) . . . .
Ge1A N1 B1 N3 -143.9(11) . . . .
Ge1A N4 B2 N5 -113.9(9) . . . .
Ge1A N4 B2 N6 65.2(10) . . . .
